data_7711262
loop_
_publ_author_name
'Xie, Yu-Xin'
'Yuan, Guo-Jun'
'Miao, Ji-Bin'
'Luan, Ye-Ting'
'Li, Li'
'Chen, Hong'
'Ren, Xiaoming'

_publ_section_title
;
 Two-step thermotropic phase transition and dielectric relaxation in 1D
 supramolecular lead iodide perovskite [NH4@18-crown ether]PbI3
;
_journal_name_full 'Dalton Transactions'
_journal_paper_doi 10.1039/D2DT02621J
_journal_year 2022
_chemical_formula_sum 'C12 H28 I3 N O6 Pb'
_chemical_formula_weight 870.24
_space_group_crystal_system monoclinic
_space_group_IT_number 14
_space_group_name_Hall '-P 2yn'
_space_group_name_H-M_alt 'P 1 21/n 1'
_atom_sites_solution_hydrogens mixed
_audit_creation_method SHELXL-2018/3
_audit_update_record
;
2022-03-10 deposited with the CCDC.	2022-09-13 downloaded from the CCDC.
;
_cell_angle_alpha 90
_cell_angle_beta 98.1810(10)
_cell_angle_gamma 90
_cell_formula_units_Z 4
_cell_length_a 15.9485(6)
_cell_length_b 8.6219(3)
_cell_length_c 16.6746(7)
_cell_measurement_reflns_used 15690
_cell_measurement_temperature 150(2)
_cell_measurement_theta_max 25.01
_cell_measurement_theta_min 2.692
_cell_volume 2269.53(15)
_computing_structure_refinement 'SHELXL-2018/3 (Sheldrick, 2018)'
_diffrn_ambient_temperature 150(2)
_diffrn_measured_fraction_theta_full 0.987
_diffrn_measured_fraction_theta_max 0.987
_diffrn_measurement_device_type 'CCD area detector'
_diffrn_radiation_type MoK\a
_diffrn_radiation_wavelength 0.71073
_diffrn_reflns_av_R_equivalents 0.0419
_diffrn_reflns_av_unetI/netI 0.0381
_diffrn_reflns_Laue_measured_fraction_full 0.987
_diffrn_reflns_Laue_measured_fraction_max 0.987
_diffrn_reflns_limit_h_max 18
_diffrn_reflns_limit_h_min -18
_diffrn_reflns_limit_k_max 10
_diffrn_reflns_limit_k_min -9
_diffrn_reflns_limit_l_max 18
_diffrn_reflns_limit_l_min -19
_diffrn_reflns_number 15690
_diffrn_reflns_point_group_measured_fraction_full 0.987
_diffrn_reflns_point_group_measured_fraction_max 0.987
_diffrn_reflns_theta_full 25.010
_diffrn_reflns_theta_max 25.010
_diffrn_reflns_theta_min 2.692
_exptl_absorpt_coefficient_mu 11.537
_exptl_crystal_colour yellow
_exptl_crystal_density_diffrn 2.547
_exptl_crystal_description rod
_exptl_crystal_F_000 1584
_exptl_crystal_size_max 0.210
_exptl_crystal_size_mid 0.200
_exptl_crystal_size_min 0.190
_refine_diff_density_max 1.141
_refine_diff_density_min -2.265
_refine_diff_density_rms 0.192
_refine_ls_extinction_coef 0.00349(10)
_refine_ls_extinction_expression Fc^*^=kFc[1+0.001xFc^2^\l^3^/sin(2\q)]^-1/4^
_refine_ls_extinction_method 'SHELXL-2018/3 (Sheldrick 2018)'
_refine_ls_goodness_of_fit_ref 1.108
_refine_ls_hydrogen_treatment constr
_refine_ls_matrix_type full
_refine_ls_number_parameters 209
_refine_ls_number_reflns 3958
_refine_ls_number_restraints 217
_refine_ls_restrained_S_all 1.086
_refine_ls_R_factor_all 0.0320
_refine_ls_R_factor_gt 0.0280
_refine_ls_shift/su_max 0.001
_refine_ls_shift/su_mean 0.000
_refine_ls_structure_factor_coef Fsqd
_refine_ls_weighting_details 'w=1/[\s^2^(Fo^2^)+(0.0265P)^2^+9.7190P] where P=(Fo^2^+2Fc^2^)/3'
_refine_ls_weighting_scheme calc
_refine_ls_wR_factor_gt 0.0686
_refine_ls_wR_factor_ref 0.0707
_reflns_Friedel_coverage 0.000
_reflns_number_gt 3635
_reflns_number_total 3958
_reflns_threshold_expression 'I > 2\s(I)'
_cod_data_source_file d2dt02621j1.cif
_cod_data_source_block 1_CCDC6
_cod_original_sg_symbol_H-M 'P 21/n'
_cod_database_code 7711262
_shelx_shelxl_version_number 2018/3
_shelx_space_group_comment
;
The symmetry employed for this shelxl refinement is uniquely defined
by the following loop, which should always be used as a source of
symmetry information in preference to the above space-group names.
They are only intended as comments.
;
_shelx_estimated_absorpt_t_min 0.196
_shelx_estimated_absorpt_t_max 0.218

loop_
_space_group_symop_operation_xyz
'x, y, z'
'-x+1/2, y+1/2, -z+1/2'
'-x, -y, -z'
'x-1/2, -y-1/2, z-1/2'

loop_
_atom_site_label
_atom_site_type_symbol
_atom_site_fract_x
_atom_site_fract_y
_atom_site_fract_z
_atom_site_U_iso_or_equiv
_atom_site_adp_type
_atom_site_occupancy
_atom_site_site_symmetry_order
_atom_site_calc_flag
_atom_site_refinement_flags_posn
_atom_site_refinement_flags_adp
_atom_site_refinement_flags_occupancy
_atom_site_disorder_assembly
_atom_site_disorder_group
Pb1 Pb 0.24955(2) 0.38524(3) 0.25064(2) 0.01493(10) Uani 1 1 d . . . . .
I1 I 0.21854(3) 0.59328(5) 0.10014(2) 0.02267(13) Uani 1 1 d . . . . .
I2 I 0.39650(3) 0.64007(5) 0.31524(3) 0.01929(12) Uani 1 1 d . . . . .
I3 I 0.36887(3) 0.17574(5) 0.17137(3) 0.02145(13) Uani 1 1 d . . . . .
O1 O 0.7094(3) 0.3883(5) 0.1751(3) 0.0203(10) Uani 1 1 d . U . . .
O2 O 0.5772(3) 0.6065(5) 0.1598(3) 0.0219(10) Uani 1 1 d . U . . .
O3 O 0.5922(3) 0.8865(5) 0.0769(3) 0.0220(10) Uani 1 1 d . U . . .
O4 O 0.7594(3) 0.9995(5) 0.0726(2) 0.0198(9) Uani 1 1 d . U . . .
O5 O 0.8876(3) 0.7668(5) 0.0771(3) 0.0217(9) Uani 1 1 d . U . . .
O6 O 0.8783(3) 0.4950(5) 0.1664(3) 0.0210(9) Uani 1 1 d . U . . .
C1 C 0.6405(4) 0.3812(7) 0.2219(4) 0.0244(14) Uani 1 1 d . U . . .
H1B H 0.654837 0.441202 0.272583 0.029 Uiso 1 1 calc R U . . .
H1A H 0.630131 0.272235 0.236354 0.029 Uiso 1 1 calc R U . . .
C2 C 0.5639(4) 0.4461(8) 0.1739(4) 0.0257(14) Uani 1 1 d . U . . .
H2A H 0.551743 0.390566 0.121546 0.031 Uiso 1 1 calc R U . . .
H2B H 0.514825 0.432908 0.203470 0.031 Uiso 1 1 calc R U . . .
C3 C 0.5063(4) 0.6798(8) 0.1133(4) 0.0239(14) Uani 1 1 d . U . . .
H3A H 0.453731 0.653754 0.135532 0.029 Uiso 1 1 calc R U . . .
H3B H 0.500286 0.643546 0.056378 0.029 Uiso 1 1 calc R U . . .
C4 C 0.5210(4) 0.8516(8) 0.1169(4) 0.0240(14) Uani 1 1 d . U . . .
H4A H 0.470122 0.906608 0.089961 0.029 Uiso 1 1 calc R U . . .
H4B H 0.532005 0.886192 0.174057 0.029 Uiso 1 1 calc R U . . .
C5 C 0.6137(4) 1.0458(7) 0.0846(4) 0.0241(14) Uani 1 1 d . U . . .
H5B H 0.631384 1.072013 0.142312 0.029 Uiso 1 1 calc R U . . .
H5A H 0.563874 1.110243 0.063903 0.029 Uiso 1 1 calc R U . . .
C6 C 0.6850(4) 1.0779(8) 0.0367(4) 0.0244(14) Uani 1 1 d . U . . .
H6B H 0.669153 1.041997 -0.019858 0.029 Uiso 1 1 calc R U . . .
H6A H 0.695877 1.190882 0.035604 0.029 Uiso 1 1 calc R U . . .
C7 C 0.8224(4) 0.9952(8) 0.0184(4) 0.0235(14) Uani 1 1 d . U . . .
H7A H 0.833813 1.101776 0.000584 0.028 Uiso 1 1 calc R U . . .
H7B H 0.801053 0.933227 -0.030244 0.028 Uiso 1 1 calc R U . . .
C8 C 0.9017(4) 0.9254(7) 0.0603(4) 0.0224(13) Uani 1 1 d . U . . .
H8B H 0.946958 0.934126 0.025636 0.027 Uiso 1 1 calc R U . . .
H8A H 0.920224 0.981647 0.111490 0.027 Uiso 1 1 calc R U . . .
C9 C 0.9625(4) 0.6890(8) 0.1154(4) 0.0250(14) Uani 1 1 d D U . . .
H9B H 0.978971 0.730060 0.170878 0.030 Uiso 1 1 calc R U . . .
H9A H 1.009937 0.707178 0.084159 0.030 Uiso 1 1 calc R U . . .
C10 C 0.9445(4) 0.5203(8) 0.1188(4) 0.0264(14) Uani 1 1 d D U . . .
H10A H 0.927320 0.479931 0.063323 0.032 Uiso 1 1 calc R U . . .
H10B H 0.996172 0.464371 0.142990 0.032 Uiso 1 1 calc R U . . .
C11 C 0.8549(4) 0.3355(7) 0.1665(4) 0.0224(14) Uani 1 1 d . U . . .
H11A H 0.904116 0.272070 0.189856 0.027 Uiso 1 1 calc R U . . .
H11B H 0.836430 0.299961 0.110309 0.027 Uiso 1 1 calc R U . . .
C12 C 0.7839(4) 0.3159(8) 0.2160(4) 0.0241(14) Uani 1 1 d . U . . .
H12A H 0.773078 0.204192 0.223712 0.029 Uiso 1 1 calc R U . . .
H12B H 0.799651 0.363719 0.270025 0.029 Uiso 1 1 calc R U . . .
N1 N 0.7215(3) 0.6501(6) 0.0657(3) 0.0188(12) Uani 1 1 d . . . . .
H1C H 0.730647 0.631315 0.018031 0.023 Uiso 1 1 d R U . . .
H1D H 0.766247 0.634814 0.096351 0.023 Uiso 1 1 d R U . . .
H1E H 0.681867 0.593487 0.077861 0.023 Uiso 1 1 d R U . . .
H1F H 0.707306 0.744685 0.068771 0.023 Uiso 1 1 d R U . . .

loop_
_atom_site_aniso_label
_atom_site_aniso_U_11
_atom_site_aniso_U_22
_atom_site_aniso_U_33
_atom_site_aniso_U_23
_atom_site_aniso_U_13
_atom_site_aniso_U_12
Pb1 0.01647(16) 0.01534(15) 0.01387(16) 0.00060(9) 0.00526(11) 0.00096(9)
I1 0.0356(3) 0.0202(2) 0.0122(2) 0.00188(16) 0.00361(18) 0.00317(18)
I2 0.0134(2) 0.0226(2) 0.0219(2) -0.00063(17) 0.00256(17) 0.00055(16)
I3 0.0165(2) 0.0223(2) 0.0278(3) -0.00848(18) 0.01078(18) -0.00273(17)
O1 0.023(2) 0.021(2) 0.018(2) 0.0004(17) 0.0076(19) 0.0012(18)
O2 0.017(2) 0.022(2) 0.028(2) -0.0056(18) 0.0074(19) -0.0047(17)
O3 0.022(2) 0.025(2) 0.020(2) -0.0042(18) 0.0078(19) 0.0042(18)
O4 0.024(2) 0.023(2) 0.013(2) 0.0028(17) 0.0038(17) 0.0027(18)
O5 0.014(2) 0.023(2) 0.028(2) 0.0045(19) 0.0023(18) -0.0023(18)
O6 0.020(2) 0.019(2) 0.025(2) -0.0013(18) 0.0052(18) 0.0024(17)
C1 0.032(3) 0.020(3) 0.024(3) -0.001(2) 0.016(3) -0.004(3)
C2 0.028(3) 0.024(3) 0.029(3) -0.009(3) 0.016(3) -0.008(3)
C3 0.013(3) 0.035(3) 0.024(3) -0.005(3) 0.006(2) -0.004(3)
C4 0.013(3) 0.039(3) 0.021(3) -0.005(3) 0.006(2) 0.005(3)
C5 0.028(3) 0.021(3) 0.022(3) -0.002(3) 0.000(3) 0.011(3)
C6 0.033(3) 0.020(3) 0.020(3) 0.001(3) 0.001(3) 0.006(3)
C7 0.029(3) 0.024(3) 0.019(3) 0.006(2) 0.010(3) -0.003(3)
C8 0.024(3) 0.025(3) 0.020(3) 0.004(3) 0.008(3) -0.007(3)
C9 0.013(3) 0.036(3) 0.026(3) 0.001(3) 0.004(3) 0.003(3)
C10 0.018(3) 0.034(3) 0.027(3) -0.002(3) 0.004(3) 0.010(3)
C11 0.023(3) 0.017(3) 0.027(3) -0.002(2) 0.003(3) 0.003(2)
C12 0.031(3) 0.022(3) 0.020(3) 0.002(3) 0.001(3) 0.001(3)
N1 0.017(3) 0.018(3) 0.023(3) -0.002(2) 0.008(2) -0.001(2)

loop_
_atom_type_symbol
_atom_type_description
_atom_type_scat_dispersion_real
_atom_type_scat_dispersion_imag
_atom_type_scat_source
C C 0.0033 0.0016 'International Tables Vol C Tables 4.2.6.8 and 6.1.1.4'
H H 0.0000 0.0000 'International Tables Vol C Tables 4.2.6.8 and 6.1.1.4'
N N 0.0061 0.0033 'International Tables Vol C Tables 4.2.6.8 and 6.1.1.4'
O O 0.0106 0.0060 'International Tables Vol C Tables 4.2.6.8 and 6.1.1.4'
I I -0.4742 1.8119 'International Tables Vol C Tables 4.2.6.8 and 6.1.1.4'
Pb Pb -3.3944 10.1111 'International Tables Vol C Tables 4.2.6.8 and 6.1.1.4'

loop_
_geom_angle_atom_site_label_1
_geom_angle_atom_site_label_2
_geom_angle_atom_site_label_3
_geom_angle
_geom_angle_site_symmetry_1
_geom_angle_site_symmetry_3
_geom_angle_publ_flag
I3 Pb1 I1 91.695(13) . . ?
I3 Pb1 I2 85.942(12) . 2_545 ?
I1 Pb1 I2 94.598(13) . 2_545 ?
I3 Pb1 I2 94.478(12) . . ?
I1 Pb1 I2 84.344(13) . . ?
I2 Pb1 I2 178.870(12) 2_545 . ?
Pb1 I2 Pb1 83.073(10) 2 . ?
C12 O1 C1 111.8(5) . . ?
C2 O2 C3 113.3(5) . . ?
C5 O3 C4 111.1(5) . . ?
C6 O4 C7 111.2(5) . . ?
C8 O5 C9 113.1(5) . . ?
C10 O6 C11 111.4(5) . . ?
O1 C1 C2 109.2(5) . . ?
O1 C1 H1B 109.8 . . ?
C2 C1 H1B 109.8 . . ?
O1 C1 H1A 109.8 . . ?
C2 C1 H1A 109.8 . . ?
H1B C1 H1A 108.3 . . ?
O2 C2 C1 109.2(5) . . ?
O2 C2 H2A 109.8 . . ?
C1 C2 H2A 109.8 . . ?
O2 C2 H2B 109.8 . . ?
C1 C2 H2B 109.8 . . ?
H2A C2 H2B 108.3 . . ?
O2 C3 C4 108.0(5) . . ?
O2 C3 H3A 110.1 . . ?
C4 C3 H3A 110.1 . . ?
O2 C3 H3B 110.1 . . ?
C4 C3 H3B 110.1 . . ?
H3A C3 H3B 108.4 . . ?
O3 C4 C3 108.6(5) . . ?
O3 C4 H4A 110.0 . . ?
C3 C4 H4A 110.0 . . ?
O3 C4 H4B 110.0 . . ?
C3 C4 H4B 110.0 . . ?
H4A C4 H4B 108.4 . . ?
O3 C5 C6 108.7(5) . . ?
O3 C5 H5B 109.9 . . ?
C6 C5 H5B 109.9 . . ?
O3 C5 H5A 109.9 . . ?
C6 C5 H5A 109.9 . . ?
H5B C5 H5A 108.3 . . ?
O4 C6 C5 109.7(5) . . ?
O4 C6 H6B 109.7 . . ?
C5 C6 H6B 109.7 . . ?
O4 C6 H6A 109.7 . . ?
C5 C6 H6A 109.7 . . ?
H6B C6 H6A 108.2 . . ?
O4 C7 C8 109.7(5) . . ?
O4 C7 H7A 109.7 . . ?
C8 C7 H7A 109.7 . . ?
O4 C7 H7B 109.7 . . ?
C8 C7 H7B 109.7 . . ?
H7A C7 H7B 108.2 . . ?
O5 C8 C7 109.6(5) . . ?
O5 C8 H8B 109.7 . . ?
C7 C8 H8B 109.7 . . ?
O5 C8 H8A 109.7 . . ?
C7 C8 H8A 109.7 . . ?
H8B C8 H8A 108.2 . . ?
O5 C9 C10 108.7(5) . . ?
O5 C9 H9B 110.0 . . ?
C10 C9 H9B 110.0 . . ?
O5 C9 H9A 110.0 . . ?
C10 C9 H9A 110.0 . . ?
H9B C9 H9A 108.3 . . ?
O6 C10 C9 109.5(5) . . ?
O6 C10 H10A 109.8 . . ?
C9 C10 H10A 109.8 . . ?
O6 C10 H10B 109.8 . . ?
C9 C10 H10B 109.8 . . ?
H10A C10 H10B 108.2 . . ?
O6 C11 C12 109.1(5) . . ?
O6 C11 H11A 109.9 . . ?
C12 C11 H11A 109.9 . . ?
O6 C11 H11B 109.9 . . ?
C12 C11 H11B 109.9 . . ?
H11A C11 H11B 108.3 . . ?
O1 C12 C11 109.2(5) . . ?
O1 C12 H12A 109.8 . . ?
C11 C12 H12A 109.8 . . ?
O1 C12 H12B 109.8 . . ?
C11 C12 H12B 109.8 . . ?
H12A C12 H12B 108.3 . . ?
H1C N1 H1D 107.5 . . ?
H1C N1 H1E 110.5 . . ?
H1D N1 H1E 111.6 . . ?
H1C N1 H1F 109.0 . . ?
H1D N1 H1F 109.2 . . ?
H1E N1 H1F 109.0 . . ?

loop_
_geom_bond_atom_site_label_1
_geom_bond_atom_site_label_2
_geom_bond_distance
_geom_bond_site_symmetry_2
_geom_bond_publ_flag
Pb1 I3 3.0573(4) . ?
Pb1 I1 3.0670(5) . ?
Pb1 I2 3.2205(5) 2_545 ?
Pb1 I2 3.2805(5) . ?
O1 C12 1.426(8) . ?
O1 C1 1.437(8) . ?
O2 C2 1.424(8) . ?
O2 C3 1.424(8) . ?
O3 C5 1.417(8) . ?
O3 C4 1.428(8) . ?
O4 C6 1.422(8) . ?
O4 C7 1.444(7) . ?
O5 C8 1.420(7) . ?
O5 C9 1.438(8) . ?
O6 C10 1.424(7) . ?
O6 C11 1.425(7) . ?
C1 C2 1.471(10) . ?
C1 H1B 0.9900 . ?
C1 H1A 0.9900 . ?
C2 H2A 0.9900 . ?
C2 H2B 0.9900 . ?
C3 C4 1.500(9) . ?
C3 H3A 0.9900 . ?
C3 H3B 0.9900 . ?
C4 H4A 0.9900 . ?
C4 H4B 0.9900 . ?
C5 C6 1.506(9) . ?
C5 H5B 0.9900 . ?
C5 H5A 0.9900 . ?
C6 H6B 0.9900 . ?
C6 H6A 0.9900 . ?
C7 C8 1.483(9) . ?
C7 H7A 0.9900 . ?
C7 H7B 0.9900 . ?
C8 H8B 0.9900 . ?
C8 H8A 0.9900 . ?
C9 C10 1.485(9) . ?
C9 H9B 0.9900 . ?
C9 H9A 0.9900 . ?
C10 H10A 0.9900 . ?
C10 H10B 0.9900 . ?
C11 C12 1.502(9) . ?
C11 H11A 0.9900 . ?
C11 H11B 0.9900 . ?
C12 H12A 0.9900 . ?
C12 H12B 0.9900 . ?
N1 H1C 0.8437 . ?
N1 H1D 0.8276 . ?
N1 H1E 0.8458 . ?
N1 H1F 0.8497 . ?

loop_
_geom_hbond_atom_site_label_D
_geom_hbond_atom_site_label_H
_geom_hbond_atom_site_label_A
_geom_hbond_distance_DH
_geom_hbond_distance_HA
_geom_hbond_distance_DA
_geom_hbond_angle_DHA
_geom_hbond_site_symmetry_A
_geom_hbond_publ_flag
C2 H2B I3 0.99 3.20 3.883(6) 127.1 . yes
C3 H3A I2 0.99 3.26 4.026(7) 135.8 . yes
C4 H4A I3 0.99 3.23 3.891(6) 125.3 1_565 yes
C6 H6B I3 0.99 3.14 4.087(7) 161.4 3_665 yes
C7 H7A I1 0.99 3.17 4.068(6) 152.0 3_675 yes
C7 H7B I2 0.99 3.24 3.920(6) 127.7 4_675 yes
C8 H8A I2 0.99 3.30 4.024(7) 131.5 2_655 yes
C10 H10B I2 0.99 3.30 4.195(6) 151.1 2_645 yes
N1 H1C I1 0.84 2.96 3.704(5) 148.6 3_665 yes
N1 H1D O5 0.83 2.31 2.815(7) 120.2 . yes
N1 H1D O6 0.83 2.33 3.110(7) 157.8 . yes
N1 H1E O1 0.85 2.40 2.926(7) 121.1 . yes
N1 H1E O2 0.85 2.31 2.989(7) 138.0 . yes
N1 H1F O3 0.85 2.23 2.924(7) 139.4 . yes
N1 H1F O4 0.85 2.35 3.072(6) 143.5 . yes
